data_7228480
loop_
_publ_author_name
'Puttreddy, Rakesh'
'Beyeh, Ngong Kodiah'
'Ras, Robin H.A.'
'Trant, John'
'Rissanen, Kari'

_publ_section_title
;
 Endo-/Exo- and Halogen Bonded Complexes of Conformationally Rigid
 Cethyl-2-bromoresorcinarene and aromatic N-oxides
;
_journal_name_full CrystEngComm
_journal_paper_doi 10.1039/C7CE00975E
_journal_year 2017
_chemical_formula_moiety 'C36 H36 Br4 O8, 2(C5 H5 N O), C3 H6 O'
_chemical_formula_sum 'C49 H52 Br4 N2 O11'
_chemical_formula_weight 1164.56
_space_group_crystal_system triclinic
_space_group_IT_number 2
_space_group_name_Hall '-P 1'
_space_group_name_H-M_alt 'P -1'
_symmetry_space_group_name_Hall '-P 1'
_symmetry_space_group_name_H-M 'P -1'
_atom_sites_solution_hydrogens mixed
_atom_sites_solution_primary iterative
_audit_creation_date 2017-05-09
_audit_creation_method
;
Olex2 1.2
(compiled 2016.08.25 svn.r3337 for OlexSys, GUI svn.r5103)
;
_audit_update_record
;
2017-05-22 deposited with the CCDC.
2017-06-15 downloaded from the CCDC.
;
_cell_angle_alpha 90.621(2)
_cell_angle_beta 116.716(3)
_cell_angle_gamma 96.052(2)
_cell_formula_units_Z 2
_cell_length_a 13.7077(4)
_cell_length_b 13.9155(4)
_cell_length_c 13.9398(4)
_cell_measurement_reflns_used 9555
_cell_measurement_temperature 120.01(10)
_cell_measurement_theta_max 73.1510
_cell_measurement_theta_min 3.5350
_cell_volume 2356.83(13)
_computing_cell_refinement
;
CrysAlisPro, Agilent Technologies,
Version 1.171.37.35 (release 13-08-2014 CrysAlis171 .NET)
(compiled Aug 13 2014,18:06:01)
;
_computing_data_collection
;
CrysAlisPro, Agilent Technologies,
Version 1.171.37.35 (release 13-08-2014 CrysAlis171 .NET)
(compiled Aug 13 2014,18:06:01)
;
_computing_data_reduction
;
CrysAlisPro, Agilent Technologies,
Version 1.171.37.35 (release 13-08-2014 CrysAlis171 .NET)
(compiled Aug 13 2014,18:06:01)
;
_computing_molecular_graphics 'Olex2 (Dolomanov et al., 2009)'
_computing_publication_material 'Olex2 (Dolomanov et al., 2009)'
_computing_structure_refinement 'ShelXL (Sheldrick, 2015)'
_computing_structure_solution
;
Superflip (Palatinus & Chapuis, 2007;Palatinus & van der Lee, 2008;
Palatinus et al., 2012)
;
_diffrn_ambient_environment N~2~
_diffrn_ambient_temperature 120.01(10)
_diffrn_detector 'CCD plate'
_diffrn_detector_area_resol_mean 5.1977
_diffrn_detector_type Atlas
_diffrn_measured_fraction_theta_full 0.991
_diffrn_measured_fraction_theta_max 0.991
_diffrn_measurement_details
;
#__ type_ start__ end____ width___ exp.time_
  1 omega  -49.00   33.00   1.0000    1.5000
omega____ theta____ kappa____ phi______ frames
    -      -41.3676   37.0000 -120.0000 82

#__ type_ start__ end____ width___ exp.time_
  2 omega  -96.00   -2.00   1.0000    1.5000
omega____ theta____ kappa____ phi______ frames
    -      -41.3676  125.0000  -90.0000 94

#__ type_ start__ end____ width___ exp.time_
  3 omega -115.00  -13.00   1.0000    1.5000
omega____ theta____ kappa____ phi______ frames
    -      -41.3676  -57.0000   90.0000 102

#__ type_ start__ end____ width___ exp.time_
  4 omega  111.00  178.00   1.0000    6.5000
omega____ theta____ kappa____ phi______ frames
    -      105.6154  125.0000  150.0000 67

#__ type_ start__ end____ width___ exp.time_
  5 omega   90.00  169.00   1.0000    6.5000
omega____ theta____ kappa____ phi______ frames
    -      105.6154   30.0000  120.0000 79

#__ type_ start__ end____ width___ exp.time_
  6 omega   77.00  160.00   1.0000    6.5000
omega____ theta____ kappa____ phi______ frames
    -      105.6154   61.0000  150.0000 83

#__ type_ start__ end____ width___ exp.time_
  7 omega   72.00   99.00   1.0000    6.5000
omega____ theta____ kappa____ phi______ frames
    -      105.6154  -45.0000   30.0000 27

#__ type_ start__ end____ width___ exp.time_
  8 omega   44.00  122.00   1.0000    6.5000
omega____ theta____ kappa____ phi______ frames
    -      105.6154 -125.0000    0.0000 78

#__ type_ start__ end____ width___ exp.time_
  9 omega   63.00   93.00   1.0000    6.5000
omega____ theta____ kappa____ phi______ frames
    -      105.6154  -45.0000  -90.0000 30

#__ type_ start__ end____ width___ exp.time_
 10 omega   51.00   81.00   1.0000    6.5000
omega____ theta____ kappa____ phi______ frames
    -      105.6154  -30.0000 -150.0000 30

#__ type_ start__ end____ width___ exp.time_
 11 omega   32.00   77.00   1.0000    6.5000
omega____ theta____ kappa____ phi______ frames
    -      105.6154  -30.0000 -180.0000 45

#__ type_ start__ end____ width___ exp.time_
 12 omega   80.00  174.00   1.0000    6.5000
omega____ theta____ kappa____ phi______ frames
    -      105.6154   45.0000 -150.0000 94

#__ type_ start__ end____ width___ exp.time_
 13 omega   31.00  109.00   1.0000    6.5000
omega____ theta____ kappa____ phi______ frames
    -      105.6154  -94.0000   90.0000 78

#__ type_ start__ end____ width___ exp.time_
 14 omega   43.00  137.00   1.0000    6.5000
omega____ theta____ kappa____ phi______ frames
    -      105.6154  -77.0000  150.0000 94
;
_diffrn_measurement_device 'four-circle diffractometer'
_diffrn_measurement_device_type 'SuperNova, Dual, Cu at zero, Atlas'
_diffrn_measurement_method '\w scans'
_diffrn_orient_matrix_UB_11 -0.0937908000
_diffrn_orient_matrix_UB_12 0.0629408000
_diffrn_orient_matrix_UB_13 -0.0549570000
_diffrn_orient_matrix_UB_21 0.0701098000
_diffrn_orient_matrix_UB_22 0.0857147000
_diffrn_orient_matrix_UB_23 0.0809319000
_diffrn_orient_matrix_UB_31 0.0486117000
_diffrn_orient_matrix_UB_32 0.0337509000
_diffrn_orient_matrix_UB_33 -0.0761786000
_diffrn_radiation_monochromator mirror
_diffrn_radiation_probe x-ray
_diffrn_radiation_type CuK\a
_diffrn_radiation_wavelength 1.54184
_diffrn_reflns_av_R_equivalents 0.0256
_diffrn_reflns_av_unetI/netI 0.0378
_diffrn_reflns_Laue_measured_fraction_full 0.991
_diffrn_reflns_Laue_measured_fraction_max 0.991
_diffrn_reflns_limit_h_max 16
_diffrn_reflns_limit_h_min -16
_diffrn_reflns_limit_k_max 16
_diffrn_reflns_limit_k_min -15
_diffrn_reflns_limit_l_max 9
_diffrn_reflns_limit_l_min -16
_diffrn_reflns_number 13651
_diffrn_reflns_point_group_measured_fraction_full 0.991
_diffrn_reflns_point_group_measured_fraction_max 0.991
_diffrn_reflns_theta_full 66.746
_diffrn_reflns_theta_max 66.746
_diffrn_reflns_theta_min 3.201
_diffrn_source 'sealed X-ray tube'
_diffrn_source_type 'SuperNova (Cu) X-ray Source'
_exptl_absorpt_coefficient_mu 4.695
_exptl_absorpt_correction_T_max 1.00000
_exptl_absorpt_correction_T_min 0.87460
_exptl_absorpt_correction_type gaussian
_exptl_absorpt_process_details
;
CrysAlisPro, Agilent Technologies,
Version 1.171.37.35 (release 13-08-2014 CrysAlis171 .NET)
(compiled Aug 13 2014,18:06:01)
Empirical absorption correction using spherical harmonics,
 implemented in SCALE3 ABSPACK scaling algorithm.
Empirical absorption correction using spherical harmonics,
 implemented in SCALE3 ABSPACK scaling algorithm.
;
_exptl_crystal_density_diffrn 1.641
_exptl_crystal_F_000 1176
_exptl_crystal_size_max 0.2084
_exptl_crystal_size_mid 0.1175
_exptl_crystal_size_min 0.0517
_refine_diff_density_max 1.379
_refine_diff_density_min -0.739
_refine_diff_density_rms 0.073
_refine_ls_extinction_method none
_refine_ls_goodness_of_fit_ref 1.028
_refine_ls_hydrogen_treatment mixed
_refine_ls_matrix_type full
_refine_ls_number_parameters 621
_refine_ls_number_reflns 8284
_refine_ls_number_restraints 2
_refine_ls_restrained_S_all 1.028
_refine_ls_R_factor_all 0.0327
_refine_ls_R_factor_gt 0.0294
_refine_ls_shift/su_max 0.001
_refine_ls_shift/su_mean 0.000
_refine_ls_structure_factor_coef Fsqd
_refine_ls_weighting_details 'w=1/[\s^2^(Fo^2^)+(0.0337P)^2^+1.7564P] where P=(Fo^2^+2Fc^2^)/3'
_refine_ls_weighting_scheme calc
_refine_ls_wR_factor_gt 0.0733
_refine_ls_wR_factor_ref 0.0760
_reflns_Friedel_coverage 0.000
_reflns_number_gt 7560
_reflns_number_total 8284
_reflns_threshold_expression 'I > 2\s(I)'
_cod_data_source_file c7ce00975e2.cif
_cod_data_source_block 1_BrC2
_cod_original_cell_volume 2356.84(13)
_cod_database_code 7228480
_chemical_oxdiff_formula 'C5 H5 N1 O3 Br1'
_shelx_space_group_comment
;
The symmetry employed for this shelxl refinement is uniquely defined
by the following loop, which should always be used as a source of
symmetry information in preference to the above space-group names.
They are only intended as comments.
;
_reflns_odcompleteness_completeness 99.04
_reflns_odcompleteness_iscentric 1
_reflns_odcompleteness_theta 66.97
_olex2_refinement_description
;
1. Fixed Uiso
 At 1.2 times of:
  All C(H) groups, All C(H,H) groups
 At 1.5 times of:
  All C(H,H,H) groups
2. Restrained distances
 O2-H2
 0.85 with sigma of 0.02
 O3-H3
 0.85 with sigma of 0.02
3.a Riding coordinates:
 O1(H1), O3(H3), O5(H5), O7(H7)
3.b Ternary CH refined with riding coordinates:
 C7(H7A), C16(H16), C25(H25), C34(H34)
3.c Secondary CH2 refined with riding coordinates:
 C8(H8A,H8B), C17(H17A,H17B), C26(H26A,H26B), C35(H35A,H35B)
3.d Aromatic/amide H refined with riding coordinates:
 C3(H3A), C11(H11), C20(H20), C29(H29), C42(H42), C43(H43), C44(H44), C45(H45),
  C46(H46), C37(H37), C38(H38), C39(H39), C40(H40), C41(H41)
3.e Idealised Me refined as rotating group:
 C9(H9A,H9B,H9C), C18(H18A,H18B,H18C), C27(H27A,H27B,H27C), C36(H36A,H36B,
 H36C), C47(H47A,H47B,H47C), C49(H49A,H49B,H49C)
;
_shelx_shelxl_version_number 2014/7
_olex2_submission_special_instructions 'No special instructions were received'

loop_
_space_group_symop_operation_xyz
'x, y, z'
'-x, -y, -z'

loop_
_atom_site_label
_atom_site_type_symbol
_atom_site_fract_x
_atom_site_fract_y
_atom_site_fract_z
_atom_site_U_iso_or_equiv
_atom_site_adp_type
_atom_site_occupancy
_atom_site_site_symmetry_order
_atom_site_calc_flag
_atom_site_refinement_flags_posn
Br1 Br 0.37604(2) 0.48966(2) 0.75548(2) 0.02257(7) Uani 1 1 d .
Br2 Br 0.39501(2) 0.62758(2) 0.27374(2) 0.02910(8) Uani 1 1 d .
Br3 Br 0.40823(2) 0.12017(2) 0.08839(2) 0.02554(8) Uani 1 1 d .
Br4 Br 0.41655(2) -0.02576(2) 0.61940(2) 0.02377(7) Uani 1 1 d .
O1 O 0.25715(15) 0.27897(12) 0.71992(14) 0.0228(4) Uani 1 1 d .
H1 H 0.3032 0.2895 0.7852 0.069(15) Uiso 1 1 d R
O2 O 0.24178(15) 0.57830(12) 0.55393(14) 0.0229(4) Uani 1 1 d D
H2 H 0.227(3) 0.600(3) 0.4930(19) 0.038(10) Uiso 1 1 d D
O3 O 0.23044(16) 0.63250(13) 0.36981(14) 0.0238(4) Uani 1 1 d D
H3 H 0.2770 0.6817 0.3941 0.074(16) Uiso 1 1 d DR
O4 O 0.28638(15) 0.47162(14) 0.09764(15) 0.0227(4) Uani 1 1 d .
H4 H 0.276(3) 0.423(3) 0.063(3) 0.035(10) Uiso 1 1 d .
O5 O 0.26674(15) 0.28962(13) 0.01194(15) 0.0227(4) Uani 1 1 d .
H5 H 0.3119 0.2983 -0.0140 0.10(2) Uiso 1 1 d R
O6 O 0.29705(15) -0.00554(13) 0.18884(16) 0.0229(4) Uani 1 1 d .
H6 H 0.288(3) -0.028(3) 0.234(3) 0.032(10) Uiso 1 1 d .
O7 O 0.28813(14) -0.06034(12) 0.36998(14) 0.0205(4) Uani 1 1 d .
H7 H 0.3195 -0.1082 0.3961 0.042(10) Uiso 1 1 d R
O8 O 0.28264(16) 0.09841(14) 0.67218(14) 0.0253(4) Uani 1 1 d .
H8 H 0.270(3) 0.153(3) 0.684(3) 0.039(10) Uiso 1 1 d .
C1 C 0.2119(2) 0.33295(17) 0.63287(19) 0.0174(5) Uani 1 1 d .
C2 C 0.1232(2) 0.28751(17) 0.53966(19) 0.0166(5) Uani 1 1 d .
C3 C 0.0767(2) 0.34131(17) 0.44985(19) 0.0169(5) Uani 1 1 d .
H3A H 0.0192 0.3107 0.3874 0.020 Uiso 1 1 calc R
C4 C 0.1121(2) 0.43914(17) 0.44888(19) 0.0168(5) Uani 1 1 d .
C5 C 0.2018(2) 0.48288(17) 0.54348(19) 0.0175(5) Uani 1 1 d .
C6 C 0.25136(19) 0.42951(17) 0.63252(18) 0.0167(5) Uani 1 1 d .
C7 C 0.0568(2) 0.49676(17) 0.34997(19) 0.0170(5) Uani 1 1 d .
H7A H 0.0689 0.5647 0.3761 0.020 Uiso 1 1 calc R
C8 C -0.0686(2) 0.46871(18) 0.28808(19) 0.0191(5) Uani 1 1 d .
H8A H -0.0841 0.4028 0.2571 0.023 Uiso 1 1 calc R
H8B H -0.1002 0.4711 0.3378 0.023 Uiso 1 1 calc R
C9 C -0.1221(2) 0.5363(2) 0.1987(2) 0.0255(5) Uani 1 1 d .
H9A H -0.0952 0.5303 0.1464 0.038 Uiso 1 1 calc GR
H9B H -0.1043 0.6019 0.2288 0.038 Uiso 1 1 calc GR
H9C H -0.2005 0.5193 0.1647 0.038 Uiso 1 1 calc GR
C10 C 0.11339(19) 0.49111(16) 0.27777(18) 0.0154(4) Uani 1 1 d .
C11 C 0.07985(19) 0.41887(16) 0.19565(18) 0.0149(4) Uani 1 1 d .
H11 H 0.0202 0.3735 0.1843 0.018 Uiso 1 1 calc R
C12 C 0.13072(19) 0.41063(16) 0.12936(18) 0.0142(4) Uani 1 1 d .
C13 C 0.22534(19) 0.47485(17) 0.15212(19) 0.0170(5) Uani 1 1 d .
C14 C 0.26064(19) 0.54741(17) 0.23465(19) 0.0180(5) Uani 1 1 d .
C15 C 0.2034(2) 0.55859(17) 0.29372(19) 0.0171(5) Uani 1 1 d .
C16 C 0.08590(19) 0.33264(16) 0.03732(18) 0.0148(4) Uani 1 1 d .
H16 H 0.1095 0.3563 -0.0158 0.018 Uiso 1 1 calc R
C17 C -0.04031(19) 0.31687(17) -0.01993(19) 0.0174(5) Uani 1 1 d .
H17A H -0.0667 0.2877 0.0283 0.021 Uiso 1 1 calc R
H17B H -0.0678 0.3791 -0.0368 0.021 Uiso 1 1 calc R
C18 C -0.0856(2) 0.25215(19) -0.1232(2) 0.0251(5) Uani 1 1 d .
H18A H -0.0571 0.2792 -0.1699 0.038 Uiso 1 1 calc GR
H18B H -0.1645 0.2477 -0.1586 0.038 Uiso 1 1 calc GR
H18C H -0.0638 0.1887 -0.1062 0.038 Uiso 1 1 calc GR
C19 C 0.13839(19) 0.23964(16) 0.07660(18) 0.0151(4) Uani 1 1 d .
C20 C 0.10084(18) 0.17258(16) 0.12953(18) 0.0144(4) Uani 1 1 d .
H20 H 0.0407 0.1845 0.1400 0.017 Uiso 1 1 calc R
C21 C 0.14867(18) 0.08822(16) 0.16784(18) 0.0144(4) Uani 1 1 d .
C22 C 0.24201(19) 0.07324(17) 0.15508(19) 0.0168(5) Uani 1 1 d .
C23 C 0.28049(19) 0.14006(17) 0.10241(19) 0.0170(5) Uani 1 1 d .
C24 C 0.2298(2) 0.22254(17) 0.06248(18) 0.0165(5) Uani 1 1 d .
C25 C 0.09959(19) 0.01325(16) 0.21886(18) 0.0149(4) Uani 1 1 d .
H25 H 0.1240 -0.0485 0.2102 0.018 Uiso 1 1 calc R
C26 C -0.02697(19) -0.00167(17) 0.15803(19) 0.0170(5) Uani 1 1 d .
H26A H -0.0545 0.0583 0.1640 0.020 Uiso 1 1 calc R
H26B H -0.0496 -0.0169 0.0824 0.020 Uiso 1 1 calc R
C27 C -0.0786(2) -0.08235(18) 0.2002(2) 0.0222(5) Uani 1 1 d .
H27A H -0.1568 -0.0920 0.1558 0.033 Uiso 1 1 calc GR
H27B H -0.0631 -0.0646 0.2729 0.033 Uiso 1 1 calc GR
H27C H -0.0485 -0.1412 0.1985 0.033 Uiso 1 1 calc GR
C28 C 0.14551(19) 0.03584(16) 0.33997(19) 0.0157(4) Uani 1 1 d .
C29 C 0.09689(19) 0.09487(16) 0.38317(19) 0.0153(4) Uani 1 1 d .
H29 H 0.0343 0.1211 0.3361 0.018 Uiso 1 1 calc R
C30 C 0.13716(19) 0.11660(16) 0.49328(19) 0.0158(4) Uani 1 1 d .
C31 C 0.2340(2) 0.07888(17) 0.56353(19) 0.0177(5) Uani 1 1 d .
C32 C 0.28322(19) 0.01919(16) 0.52211(19) 0.0170(5) Uani 1 1 d .
C33 C 0.23964(19) -0.00356(16) 0.41191(19) 0.0163(4) Uani 1 1 d .
C34 C 0.0820(2) 0.18087(17) 0.53869(19) 0.0175(5) Uani 1 1 d .
H34 H 0.1069 0.1661 0.6141 0.021 Uiso 1 1 calc R
C35 C -0.0437(2) 0.15801(17) 0.4832(2) 0.0193(5) Uani 1 1 d .
H35A H -0.0719 0.1728 0.4083 0.023 Uiso 1 1 calc R
H35B H -0.0635 0.0893 0.4852 0.023 Uiso 1 1 calc R
C36 C -0.0977(2) 0.2153(2) 0.5363(2) 0.0253(5) Uani 1 1 d .
H36A H -0.1756 0.1954 0.5021 0.038 Uiso 1 1 calc GR
H36B H -0.0838 0.2832 0.5288 0.038 Uiso 1 1 calc GR
H36C H -0.0675 0.2033 0.6112 0.038 Uiso 1 1 calc GR
O10 O 0.39972(15) 0.31204(14) 0.92456(15) 0.0269(4) Uani 1 1 d .
N2 N 0.49106(18) 0.28160(17) 0.93209(17) 0.0244(5) Uani 1 1 d .
C42 C 0.5872(2) 0.3407(2) 0.9817(2) 0.0286(6) Uani 1 1 d .
H42 H 0.5885 0.4022 1.0093 0.034 Uiso 1 1 calc R
C43 C 0.6833(2) 0.3096(2) 0.9912(2) 0.0329(6) Uani 1 1 d .
H43 H 0.7496 0.3496 1.0267 0.040 Uiso 1 1 calc R
C44 C 0.6807(2) 0.2189(2) 0.9481(2) 0.0314(6) Uani 1 1 d .
H44 H 0.7453 0.1974 0.9546 0.038 Uiso 1 1 calc R
C45 C 0.5816(2) 0.1608(2) 0.8952(2) 0.0281(6) Uani 1 1 d .
H45 H 0.5784 0.1003 0.8642 0.034 Uiso 1 1 calc R
C46 C 0.4872(2) 0.1927(2) 0.8886(2) 0.0266(6) Uani 1 1 d .
H46 H 0.4204 0.1531 0.8542 0.032 Uiso 1 1 calc R
O9 O 0.62972(16) 0.21697(13) 0.55188(17) 0.0310(4) Uani 1 1 d .
N1 N 0.53189(18) 0.24292(15) 0.48467(18) 0.0233(5) Uani 1 1 d .
C37 C 0.4446(2) 0.2182(2) 0.5029(2) 0.0307(6) Uani 1 1 d .
H37 H 0.4512 0.1790 0.5586 0.037 Uiso 1 1 calc R
C38 C 0.3454(2) 0.2509(2) 0.4393(3) 0.0342(7) Uani 1 1 d .
H38 H 0.2852 0.2342 0.4524 0.041 Uiso 1 1 calc R
C39 C 0.3355(2) 0.3081(2) 0.3568(2) 0.0325(6) Uani 1 1 d .
H39 H 0.2690 0.3311 0.3139 0.039 Uiso 1 1 calc R
C40 C 0.4263(3) 0.3311(2) 0.3383(2) 0.0365(7) Uani 1 1 d .
H40 H 0.4212 0.3694 0.2824 0.044 Uiso 1 1 calc R
C41 C 0.5239(2) 0.2968(2) 0.4031(2) 0.0311(6) Uani 1 1 d .
H41 H 0.5846 0.3112 0.3902 0.037 Uiso 1 1 calc R
O11 O -0.14290(16) 0.21126(15) 0.20134(16) 0.0299(4) Uani 1 1 d .
C47 C -0.2866(3) 0.0815(2) 0.1600(2) 0.0330(6) Uani 1 1 d .
H47A H -0.2578 0.0556 0.1153 0.049 Uiso 1 1 calc GR
H47B H -0.3640 0.0846 0.1181 0.049 Uiso 1 1 calc GR
H47C H -0.2750 0.0405 0.2182 0.049 Uiso 1 1 calc GR
C48 C -0.2288(2) 0.1814(2) 0.2046(2) 0.0265(6) Uani 1 1 d .
C49 C -0.2808(3) 0.2415(2) 0.2542(3) 0.0349(6) Uani 1 1 d .
H49A H -0.2308 0.2982 0.2920 0.052 Uiso 1 1 calc GR
H49B H -0.2976 0.2043 0.3036 0.052 Uiso 1 1 calc GR
H49C H -0.3473 0.2606 0.1987 0.052 Uiso 1 1 calc GR

loop_
_atom_site_aniso_label
_atom_site_aniso_U_11
_atom_site_aniso_U_22
_atom_site_aniso_U_33
_atom_site_aniso_U_23
_atom_site_aniso_U_13
_atom_site_aniso_U_12
Br1 0.02098(13) 0.02139(13) 0.02045(13) -0.00006(9) 0.00582(10) -0.00062(10)
Br2 0.02331(14) 0.03092(15) 0.03189(15) -0.00669(11) 0.01483(12) -0.01168(11)
Br3 0.02188(13) 0.02527(14) 0.04045(16) 0.01192(11) 0.02192(12) 0.01073(10)
Br4 0.02214(13) 0.02259(14) 0.02166(13) 0.00204(10) 0.00407(10) 0.00999(10)
O1 0.0286(9) 0.0165(8) 0.0185(9) 0.0036(7) 0.0060(8) 0.0050(7)
O2 0.0302(10) 0.0144(8) 0.0199(9) -0.0004(7) 0.0092(8) -0.0035(7)
O3 0.0320(10) 0.0165(8) 0.0224(9) -0.0070(7) 0.0140(8) -0.0066(7)
O4 0.0238(9) 0.0209(9) 0.0285(9) -0.0031(8) 0.0177(8) -0.0024(7)
O5 0.0267(9) 0.0180(8) 0.0349(10) 0.0083(7) 0.0230(8) 0.0075(7)
O6 0.0268(9) 0.0217(9) 0.0307(10) 0.0126(8) 0.0197(8) 0.0141(7)
O7 0.0245(9) 0.0195(9) 0.0209(8) 0.0040(7) 0.0115(7) 0.0111(7)
O8 0.0324(10) 0.0226(10) 0.0166(9) 0.0007(7) 0.0053(7) 0.0125(8)
C1 0.0204(11) 0.0158(11) 0.0189(11) 0.0032(9) 0.0107(10) 0.0056(9)
C2 0.0202(11) 0.0146(11) 0.0195(11) 0.0011(9) 0.0125(10) 0.0039(9)
C3 0.0200(11) 0.0154(11) 0.0181(11) 0.0000(9) 0.0109(9) 0.0032(9)
C4 0.0196(11) 0.0167(11) 0.0171(11) 0.0004(9) 0.0108(9) 0.0033(9)
C5 0.0219(12) 0.0135(11) 0.0206(12) -0.0011(9) 0.0129(10) 0.0017(9)
C6 0.0183(11) 0.0147(11) 0.0167(11) -0.0038(9) 0.0081(9) -0.0001(9)
C7 0.0221(12) 0.0121(10) 0.0196(12) 0.0017(9) 0.0117(10) 0.0036(9)
C8 0.0214(12) 0.0201(12) 0.0214(12) 0.0038(9) 0.0139(10) 0.0057(10)
C9 0.0223(12) 0.0294(14) 0.0282(13) 0.0089(11) 0.0128(11) 0.0095(11)
C10 0.0171(11) 0.0135(11) 0.0168(11) 0.0032(9) 0.0082(9) 0.0040(9)
C11 0.0141(10) 0.0125(10) 0.0179(11) 0.0023(9) 0.0069(9) 0.0022(8)
C12 0.0150(10) 0.0107(10) 0.0161(11) 0.0024(8) 0.0059(9) 0.0032(8)
C13 0.0161(11) 0.0175(11) 0.0208(12) 0.0049(9) 0.0107(9) 0.0052(9)
C14 0.0154(11) 0.0144(11) 0.0209(12) 0.0016(9) 0.0065(9) -0.0030(9)
C15 0.0198(11) 0.0133(11) 0.0162(11) 0.0004(9) 0.0065(9) 0.0016(9)
C16 0.0166(11) 0.0128(11) 0.0173(11) 0.0020(9) 0.0094(9) 0.0028(9)
C17 0.0159(11) 0.0170(11) 0.0182(11) -0.0001(9) 0.0065(9) 0.0035(9)
C18 0.0218(12) 0.0238(13) 0.0251(13) -0.0040(10) 0.0067(10) 0.0028(10)
C19 0.0163(11) 0.0135(11) 0.0155(11) -0.0009(8) 0.0070(9) 0.0026(9)
C20 0.0129(10) 0.0141(11) 0.0164(11) -0.0024(8) 0.0070(9) 0.0009(8)
C21 0.0140(10) 0.0138(11) 0.0147(10) -0.0009(8) 0.0059(9) 0.0015(9)
C22 0.0166(11) 0.0153(11) 0.0182(11) 0.0022(9) 0.0070(9) 0.0043(9)
C23 0.0129(10) 0.0186(11) 0.0216(12) 0.0014(9) 0.0091(9) 0.0045(9)
C24 0.0189(11) 0.0142(11) 0.0172(11) 0.0006(9) 0.0091(9) 0.0011(9)
C25 0.0163(11) 0.0116(10) 0.0174(11) -0.0004(8) 0.0081(9) 0.0018(8)
C26 0.0166(11) 0.0165(11) 0.0170(11) 0.0010(9) 0.0072(9) 0.0004(9)
C27 0.0205(12) 0.0198(12) 0.0262(13) -0.0001(10) 0.0115(10) -0.0022(10)
C28 0.0160(11) 0.0121(10) 0.0191(11) 0.0006(8) 0.0088(9) -0.0012(8)
C29 0.0153(11) 0.0122(10) 0.0189(11) 0.0028(8) 0.0083(9) 0.0015(8)
C30 0.0182(11) 0.0113(10) 0.0192(11) 0.0010(8) 0.0099(9) -0.0001(9)
C31 0.0213(12) 0.0143(11) 0.0159(11) 0.0007(9) 0.0074(9) 0.0013(9)
C32 0.0153(11) 0.0129(11) 0.0191(11) 0.0046(9) 0.0040(9) 0.0036(9)
C33 0.0172(11) 0.0122(10) 0.0211(12) 0.0012(9) 0.0100(9) 0.0014(9)
C34 0.0218(12) 0.0151(11) 0.0186(11) 0.0028(9) 0.0114(10) 0.0044(9)
C35 0.0208(12) 0.0158(11) 0.0250(12) 0.0030(9) 0.0135(10) 0.0026(9)
C36 0.0264(13) 0.0245(13) 0.0315(14) 0.0044(11) 0.0178(11) 0.0082(11)
O10 0.0211(9) 0.0367(11) 0.0271(10) 0.0095(8) 0.0131(8) 0.0095(8)
N2 0.0231(11) 0.0308(12) 0.0204(10) 0.0066(9) 0.0099(9) 0.0076(9)
C42 0.0266(14) 0.0297(14) 0.0263(13) -0.0001(11) 0.0100(11) 0.0003(11)
C43 0.0235(14) 0.0382(16) 0.0316(15) 0.0068(12) 0.0084(12) -0.0002(12)
C44 0.0267(14) 0.0382(16) 0.0345(15) 0.0112(12) 0.0168(12) 0.0103(12)
C45 0.0337(15) 0.0277(14) 0.0246(13) 0.0039(11) 0.0135(12) 0.0093(12)
C46 0.0222(13) 0.0277(14) 0.0244(13) 0.0032(10) 0.0064(11) 0.0004(11)
O9 0.0200(9) 0.0175(9) 0.0379(11) -0.0014(8) -0.0027(8) 0.0040(7)
N1 0.0175(10) 0.0157(10) 0.0275(11) -0.0024(8) 0.0026(9) 0.0004(8)
C37 0.0230(13) 0.0254(14) 0.0320(14) 0.0099(11) 0.0041(11) -0.0063(11)
C38 0.0183(13) 0.0376(16) 0.0396(16) 0.0067(13) 0.0088(12) -0.0062(12)
C39 0.0182(13) 0.0332(15) 0.0357(15) 0.0082(12) 0.0035(11) 0.0008(11)
C40 0.0281(15) 0.0470(18) 0.0288(15) 0.0145(13) 0.0084(12) 0.0010(13)
C41 0.0241(13) 0.0398(16) 0.0275(14) 0.0009(12) 0.0110(11) -0.0010(12)
O11 0.0240(10) 0.0313(10) 0.0310(10) -0.0001(8) 0.0095(8) 0.0044(8)
C47 0.0323(15) 0.0276(15) 0.0373(16) 0.0035(12) 0.0145(13) 0.0029(12)
C48 0.0245(13) 0.0267(14) 0.0244(13) 0.0047(10) 0.0070(11) 0.0056(11)
C49 0.0339(15) 0.0353(16) 0.0383(16) -0.0008(13) 0.0188(13) 0.0050(13)

loop_
_atom_type_symbol
_atom_type_description
_atom_type_scat_dispersion_real
_atom_type_scat_dispersion_imag
_atom_type_scat_source
C C 0.0181 0.0091 'International Tables Vol C Tables 4.2.6.8 and 6.1.1.4'
H H 0.0000 0.0000 'International Tables Vol C Tables 4.2.6.8 and 6.1.1.4'
Br Br -0.6763 1.2805 'International Tables Vol C Tables 4.2.6.8 and 6.1.1.4'
N N 0.0311 0.0180 'International Tables Vol C Tables 4.2.6.8 and 6.1.1.4'
O O 0.0492 0.0322 'International Tables Vol C Tables 4.2.6.8 and 6.1.1.4'

loop_
_exptl_crystal_face_index_h
_exptl_crystal_face_index_k
_exptl_crystal_face_index_l
_exptl_crystal_face_perp_dist
_exptl_oxdiff_crystal_face_indexfrac_h
_exptl_oxdiff_crystal_face_indexfrac_k
_exptl_oxdiff_crystal_face_indexfrac_l
_exptl_oxdiff_crystal_face_x
_exptl_oxdiff_crystal_face_y
_exptl_oxdiff_crystal_face_z
-2 6 6 0.0399 -2.0000 6.0000 6.0000 0.2355 0.8597 -0.3518
5 -2 -9 0.0537 5.0000 -2.0000 -9.0000 -0.1002 -0.5493 0.8612
-4 -8 2 0.0882 -4.0000 -8.0000 2.0000 -0.2383 -0.8043 -0.6168
-8 3 1 0.0286 -8.0000 3.0000 1.0000 0.8842 -0.2228 -0.3638
9 -3 -2 0.0169 9.0000 -3.0000 -2.0000 -0.9230 0.2120 0.4886
5 3 -8 0.0814 5.0000 3.0000 -8.0000 0.1595 -0.0398 0.9537
-5 -2 9 0.0682 -5.0000 -2.0000 9.0000 -0.1515 0.2064 -0.9962
-7 -3 0 0.0506 -7.0000 -3.0000 -0.0000 0.4677 -0.7479 -0.4415
0 -1 -8 0.0538 0.0000 -1.0000 -8.0000 0.3767 -0.7332 0.5757
5 3 4 0.0213 5.0000 3.0000 4.0000 -0.5000 0.9314 0.0396

loop_
_geom_angle_atom_site_label_1
_geom_angle_atom_site_label_2
_geom_angle_atom_site_label_3
_geom_angle
C1 O1 H1 136.5
C5 O2 H2 111(3)
C15 O3 H3 136.8
C13 O4 H4 115(3)
C24 O5 H5 141.0
C22 O6 H6 111(3)
C33 O7 H7 127.3
C31 O8 H8 108(3)
O1 C1 C2 117.6(2)
O1 C1 C6 123.0(2)
C6 C1 C2 119.4(2)
C1 C2 C34 119.5(2)
C3 C2 C1 118.4(2)
C3 C2 C34 122.1(2)
C2 C3 H3A 118.4
C2 C3 C4 123.2(2)
C4 C3 H3A 118.4
C3 C4 C5 117.2(2)
C3 C4 C7 121.9(2)
C5 C4 C7 121.0(2)
O2 C5 C4 122.8(2)
O2 C5 C6 116.8(2)
C6 C5 C4 120.3(2)
C1 C6 Br1 119.76(18)
C5 C6 Br1 118.82(18)
C5 C6 C1 121.4(2)
C4 C7 H7A 106.7
C4 C7 C8 113.45(19)
C4 C7 C10 110.35(19)
C8 C7 H7A 106.7
C10 C7 H7A 106.7
C10 C7 C8 112.47(19)
C7 C8 H8A 109.3
C7 C8 H8B 109.3
H8A C8 H8B 108.0
C9 C8 C7 111.6(2)
C9 C8 H8A 109.3
C9 C8 H8B 109.3
C8 C9 H9A 109.5
C8 C9 H9B 109.5
C8 C9 H9C 109.5
H9A C9 H9B 109.5
H9A C9 H9C 109.5
H9B C9 H9C 109.5
C11 C10 C7 122.2(2)
C11 C10 C15 117.3(2)
C15 C10 C7 120.5(2)
C10 C11 H11 118.2
C10 C11 C12 123.7(2)
C12 C11 H11 118.2
C11 C12 C13 117.7(2)
C11 C12 C16 120.8(2)
C13 C12 C16 121.5(2)
O4 C13 C12 123.8(2)
O4 C13 C14 116.9(2)
C14 C13 C12 119.3(2)
C13 C14 Br2 119.48(18)
C15 C14 Br2 118.73(18)
C15 C14 C13 121.7(2)
O3 C15 C10 116.4(2)
O3 C15 C14 123.6(2)
C14 C15 C10 120.0(2)
C12 C16 H16 106.7
C12 C16 C17 112.17(19)
C12 C16 C19 110.37(19)
C17 C16 H16 106.7
C19 C16 H16 106.7
C19 C16 C17 113.64(19)
C16 C17 H17A 109.1
C16 C17 H17B 109.1
H17A C17 H17B 107.9
C18 C17 C16 112.4(2)
C18 C17 H17A 109.1
C18 C17 H17B 109.1
C17 C18 H18A 109.5
C17 C18 H18B 109.5
C17 C18 H18C 109.5
H18A C18 H18B 109.5
H18A C18 H18C 109.5
H18B C18 H18C 109.5
C20 C19 C16 122.5(2)
C20 C19 C24 118.2(2)
C24 C19 C16 119.2(2)
C19 C20 H20 118.2
C19 C20 C21 123.5(2)
C21 C20 H20 118.2
C20 C21 C22 117.5(2)
C20 C21 C25 121.5(2)
C22 C21 C25 121.0(2)
O6 C22 C21 123.7(2)
O6 C22 C23 116.8(2)
C23 C22 C21 119.5(2)
C22 C23 Br3 118.94(17)
C22 C23 C24 122.1(2)
C24 C23 Br3 118.95(18)
O5 C24 C19 117.6(2)
O5 C24 C23 123.2(2)
C23 C24 C19 119.2(2)
C21 C25 H25 106.4
C21 C25 C26 111.54(18)
C26 C25 H25 106.4
C28 C25 C21 111.73(18)
C28 C25 H25 106.4
C28 C25 C26 113.92(19)
C25 C26 H26A 109.0
C25 C26 H26B 109.0
H26A C26 H26B 107.8
C27 C26 C25 113.12(19)
C27 C26 H26A 109.0
C27 C26 H26B 109.0
C26 C27 H27A 109.5
C26 C27 H27B 109.5
C26 C27 H27C 109.5
H27A C27 H27B 109.5
H27A C27 H27C 109.5
H27B C27 H27C 109.5
C29 C28 C25 122.4(2)
C29 C28 C33 117.7(2)
C33 C28 C25 119.9(2)
C28 C29 H29 118.3
C30 C29 C28 123.5(2)
C30 C29 H29 118.3
C29 C30 C31 117.7(2)
C29 C30 C34 122.5(2)
C31 C30 C34 119.8(2)
O8 C31 C30 122.6(2)
O8 C31 C32 117.7(2)
C32 C31 C30 119.7(2)
C31 C32 Br4 118.15(18)
C31 C32 C33 121.5(2)
C33 C32 Br4 120.32(18)
O7 C33 C28 117.9(2)
O7 C33 C32 122.1(2)
C32 C33 C28 119.9(2)
C2 C34 H34 106.5
C2 C34 C35 113.9(2)
C30 C34 C2 110.18(19)
C30 C34 H34 106.5
C30 C34 C35 112.7(2)
C35 C34 H34 106.5
C34 C35 H35A 109.1
C34 C35 H35B 109.1
H35A C35 H35B 107.8
C36 C35 C34 112.4(2)
C36 C35 H35A 109.1
C36 C35 H35B 109.1
C35 C36 H36A 109.5
C35 C36 H36B 109.5
C35 C36 H36C 109.5
H36A C36 H36B 109.5
H36A C36 H36C 109.5
H36B C36 H36C 109.5
O10 N2 C42 119.2(2)
O10 N2 C46 120.0(2)
C42 N2 C46 120.8(2)
N2 C42 H42 120.1
N2 C42 C43 119.9(3)
C43 C42 H42 120.1
C42 C43 H43 120.0
C42 C43 C44 119.9(3)
C44 C43 H43 120.0
C43 C44 H44 120.3
C45 C44 C43 119.3(3)
C45 C44 H44 120.3
C44 C45 H45 120.2
C46 C45 C44 119.7(3)
C46 C45 H45 120.2
N2 C46 C45 120.4(3)
N2 C46 H46 119.8
C45 C46 H46 119.8
O9 N1 C37 119.5(2)
O9 N1 C41 119.3(2)
C41 N1 C37 121.2(2)
N1 C37 H37 120.0
N1 C37 C38 120.1(3)
C38 C37 H37 120.0
C37 C38 H38 120.0
C39 C38 C37 120.0(3)
C39 C38 H38 120.0
C38 C39 H39 120.6
C38 C39 C40 118.8(3)
C40 C39 H39 120.6
C39 C40 H40 120.2
C41 C40 C39 119.6(3)
C41 C40 H40 120.2
N1 C41 C40 120.3(3)
N1 C41 H41 119.9
C40 C41 H41 119.9
H47A C47 H47B 109.5
H47A C47 H47C 109.5
H47B C47 H47C 109.5
C48 C47 H47A 109.5
C48 C47 H47B 109.5
C48 C47 H47C 109.5
O11 C48 C47 121.4(3)
O11 C48 C49 122.2(3)
C49 C48 C47 116.4(3)
C48 C49 H49A 109.5
C48 C49 H49B 109.5
C48 C49 H49C 109.5
H49A C49 H49B 109.5
H49A C49 H49C 109.5
H49B C49 H49C 109.5

loop_
_geom_bond_atom_site_label_1
_geom_bond_atom_site_label_2
_geom_bond_distance
Br1 C6 1.895(2)
Br2 C14 1.894(2)
Br3 C23 1.895(2)
Br4 C32 1.898(2)
O1 H1 0.8425
O1 C1 1.365(3)
O2 H2 0.847(18)
O2 C5 1.362(3)
O3 H3 0.8362
O3 C15 1.365(3)
O4 H4 0.79(4)
O4 C13 1.363(3)
O5 H5 0.8450
O5 C24 1.363(3)
O6 H6 0.76(4)
O6 C22 1.363(3)
O7 H7 0.8284
O7 C33 1.363(3)
O8 H8 0.82(4)
O8 C31 1.363(3)
C1 C2 1.402(4)
C1 C6 1.395(3)
C2 C3 1.392(3)
C2 C34 1.529(3)
C3 H3A 0.9300
C3 C4 1.398(3)
C4 C5 1.410(4)
C4 C7 1.527(3)
C5 C6 1.386(3)
C7 H7A 0.9800
C7 C8 1.540(3)
C7 C10 1.527(3)
C8 H8A 0.9700
C8 H8B 0.9700
C8 C9 1.524(3)
C9 H9A 0.9600
C9 H9B 0.9600
C9 H9C 0.9600
C10 C11 1.392(3)
C10 C15 1.399(3)
C11 H11 0.9300
C11 C12 1.395(3)
C12 C13 1.400(3)
C12 C16 1.524(3)
C13 C14 1.396(4)
C14 C15 1.386(4)
C16 H16 0.9800
C16 C17 1.534(3)
C16 C19 1.533(3)
C17 H17A 0.9700
C17 H17B 0.9700
C17 C18 1.523(3)
C18 H18A 0.9600
C18 H18B 0.9600
C18 H18C 0.9600
C19 C20 1.391(3)
C19 C24 1.397(3)
C20 H20 0.9300
C20 C21 1.398(3)
C21 C22 1.404(3)
C21 C25 1.531(3)
C22 C23 1.393(3)
C23 C24 1.394(3)
C25 H25 0.9800
C25 C26 1.539(3)
C25 C28 1.529(3)
C26 H26A 0.9700
C26 H26B 0.9700
C26 C27 1.526(3)
C27 H27A 0.9600
C27 H27B 0.9600
C27 H27C 0.9600
C28 C29 1.395(3)
C28 C33 1.403(3)
C29 H29 0.9300
C29 C30 1.395(3)
C30 C31 1.409(3)
C30 C34 1.528(3)
C31 C32 1.392(4)
C32 C33 1.393(3)
C34 H34 0.9800
C34 C35 1.533(3)
C35 H35A 0.9700
C35 H35B 0.9700
C35 C36 1.527(3)
C36 H36A 0.9600
C36 H36B 0.9600
C36 H36C 0.9600
O10 N2 1.324(3)
N2 C42 1.353(4)
N2 C46 1.357(4)
C42 H42 0.9300
C42 C43 1.380(4)
C43 H43 0.9300
C43 C44 1.382(5)
C44 H44 0.9300
C44 C45 1.378(4)
C45 H45 0.9300
C45 C46 1.376(4)
C46 H46 0.9300
O9 N1 1.337(3)
N1 C37 1.343(4)
N1 C41 1.338(4)
C37 H37 0.9300
C37 C38 1.378(4)
C38 H38 0.9300
C38 C39 1.370(4)
C39 H39 0.9300
C39 C40 1.387(4)
C40 H40 0.9300
C40 C41 1.375(4)
C41 H41 0.9300
O11 C48 1.228(4)
C47 H47A 0.9600
C47 H47B 0.9600
C47 H47C 0.9600
C47 C48 1.501(4)
C48 C49 1.496(4)
C49 H49A 0.9600
C49 H49B 0.9600
C49 H49C 0.9600

loop_
_geom_hbond_atom_site_label_D
_geom_hbond_atom_site_label_H
_geom_hbond_atom_site_label_A
_geom_hbond_distance_DH
_geom_hbond_distance_HA
_geom_hbond_distance_DA
_geom_hbond_angle_DHA
_geom_hbond_site_symmetry_A
O2 H2 O3 0.847(18) 1.80(2) 2.625(2) 163(4) .
O3 H3 O9 0.84 1.71 2.545(3) 177.4 2_666
O4 H4 O5 0.79(4) 1.95(4) 2.723(3) 166(4) .
O6 H6 O7 0.76(4) 1.95(4) 2.697(3) 167(4) .
O7 H7 O9 0.83 1.76 2.583(2) 173.1 2_656
O8 H8 O1 0.82(4) 1.87(4) 2.690(3) 174(4) .
